data_2215203
loop_
_publ_author_name
'Tatar Y\?ild\?ir\?im, Leyla'
'Atakol, Orhan'
'Kavak, G\"ulten'

_publ_section_title
Bis[\m~2~-2,2'-dimethyl-<i>N</i>,<i>N</i>'-bis(2-oxidobenzyl)propane-1,3-diamine]-1\k^4^<i>O</i>,<i>N</i>,<i>N</i>',<i>O</i>':2\k^2^<i>O</i>,<i>O</i>';2\k^2^<i>O</i>,<i>O</i>':3\k^4^<i>O</i>,<i>N</i>,<i>N</i>',<i>O</i>'-bis(<i>N</i>,<i>N</i>'-dimethylformamide)-1\k<i>O</i>,3\k<i>O</i>-di-\m~2~-formato-1:2\k^2^<i>O</i>:<i>O</i>';2:3\k^2^<i>O</i>:<i>O</i>'-trinickel(II)
_journal_coeditor_code LH2472
_journal_issue 9
_journal_name_full 'Acta Crystallographica Section E'
_journal_page_first m2403
_journal_page_last m2404
_journal_paper_doi 10.1107/S1600536807040184
_journal_volume 63
_journal_year 2007
_chemical_formula_iupac '[Ni3 (C19 H24 N2 O2)2 (C H O2)2 (C3 H7 N O)2]'
_chemical_formula_moiety 'C46 H64 N6 Ni3 O10'
_chemical_formula_sum 'C46 H64 N6 Ni3 O10'
_chemical_formula_weight 1037.10
_chemical_name_systematic
;
Bis[\m~2~-2,2'-dimethyl-N,N'-bis(2-oxidobenzyl)propane-1,3-diamine]-
1\k^4^O,N,N',O':2\k^2^O,O';2\k^2^O,O':3\k^4^O,N,N',O'-bis(N,N'-
dimethylformamide)-1\kO,3\kO-di-\m~2~-formato-1:2\k^2^O:O';2:3\k^2^O:O'-
trinickel(II)
;
_space_group_IT_number 14
_symmetry_cell_setting monoclinic
_symmetry_space_group_name_Hall '-P 2yn'
_symmetry_space_group_name_H-M 'P 1 21/n 1'
_atom_sites_solution_hydrogens geom
_atom_sites_solution_primary direct
_atom_sites_solution_secondary difmap
_audit_creation_method SHELXL97
_cell_angle_alpha 90
_cell_angle_beta 103.433(19)
_cell_angle_gamma 90
_cell_formula_units_Z 2
_cell_length_a 10.289(2)
_cell_length_b 14.054(5)
_cell_length_c 17.005(4)
_cell_measurement_reflns_used 15
_cell_measurement_temperature 293(2)
_cell_measurement_theta_max 23.91
_cell_measurement_theta_min 19.00
_cell_volume 2391.7(11)
_computing_cell_refinement 'CAD-4 EXPRESS'
_computing_data_collection 'CAD-4 EXPRESS (Enraf--Nonius, 1994)'
_computing_data_reduction 'XCAD4 (Harms & Wocadlo, 1995)'
_computing_molecular_graphics 'ORTEP-3 for Windows (Farrugia, 1997)'
_computing_publication_material 'WinGX (Farrugia, 1999)'
_computing_structure_refinement 'SHELXL97 (Sheldrick, 1997)'
_computing_structure_solution 'SHELXS97 (Sheldrick, 1997)'
_diffrn_measured_fraction_theta_full 0.978
_diffrn_measured_fraction_theta_max 0.978
_diffrn_measurement_device_type 'Enraf--Nonius TurboCAD-4'
_diffrn_measurement_method 'non-profiled \w'
_diffrn_radiation_monochromator graphite
_diffrn_radiation_source 'fine-focus sealed tube'
_diffrn_radiation_type CuK\a
_diffrn_radiation_wavelength 1.54184
_diffrn_reflns_av_R_equivalents 0.0476
_diffrn_reflns_limit_h_max 0
_diffrn_reflns_limit_h_min -12
_diffrn_reflns_limit_k_max 0
_diffrn_reflns_limit_k_min -17
_diffrn_reflns_limit_l_max 21
_diffrn_reflns_limit_l_min -20
_diffrn_reflns_number 5007
_diffrn_reflns_theta_full 73.92
_diffrn_reflns_theta_max 73.92
_diffrn_reflns_theta_min 4.13
_diffrn_standards_decay_% 2
_diffrn_standards_interval_time 120
_diffrn_standards_number 3
_exptl_absorpt_coefficient_mu 1.884
_exptl_absorpt_correction_T_max 0.828
_exptl_absorpt_correction_T_min 0.720
_exptl_absorpt_correction_type psi-scan
_exptl_absorpt_process_details '(North <i>et al.</i>,  1968)'
_exptl_crystal_colour 'light green'
_exptl_crystal_density_diffrn 1.440
_exptl_crystal_density_method 'not measured'
_exptl_crystal_description prism
_exptl_crystal_F_000 1092
_exptl_crystal_size_max 0.2
_exptl_crystal_size_mid 0.2
_exptl_crystal_size_min 0.1
_refine_diff_density_max 0.428
_refine_diff_density_min -0.492
_refine_ls_goodness_of_fit_ref 1.034
_refine_ls_hydrogen_treatment mixed
_refine_ls_matrix_type full
_refine_ls_number_parameters 343
_refine_ls_number_reflns 4740
_refine_ls_number_restraints 6
_refine_ls_restrained_S_all 1.033
_refine_ls_R_factor_all 0.1863
_refine_ls_R_factor_gt 0.0564
_refine_ls_shift/su_max 0.000
_refine_ls_shift/su_mean 0.000
_refine_ls_structure_factor_coef Fsqd
_refine_ls_weighting_details 'calc w = 1/[\s^2^(Fo^2^)+(0.0515P)^2^+0.3344P] where P=(Fo^2^+2Fc^2^)/3'
_refine_ls_weighting_scheme calc
_refine_ls_wR_factor_gt 0.1182
_refine_ls_wR_factor_ref 0.1503
_reflns_number_gt 2200
_reflns_number_total 4740
_reflns_threshold_expression I>2\s(I)
_cod_data_source_file lh2472.cif
_cod_data_source_block I
_cod_original_sg_symbol_H-M 'P 21/n'
_cod_database_code 2215203
_cod_database_fobs_code 2215203

loop_
_symmetry_equiv_pos_as_xyz
'x, y, z'
'-x+1/2, y+1/2, -z+1/2'
'-x, -y, -z'
'x-1/2, -y-1/2, z-1/2'

loop_
_atom_site_type_symbol
_atom_site_label
_atom_site_fract_x
_atom_site_fract_y
_atom_site_fract_z
_atom_site_U_iso_or_equiv
_atom_site_adp_type
_atom_site_calc_flag
_atom_site_refinement_flags
_atom_site_occupancy
Ni Ni1 0 0 0 0.0447(3) Uani d S 1
Ni Ni2 0.00481(8) -0.08187(5) 0.16902(5) 0.0439(3) Uani d . 1
O O1 0.1113(3) 0.0124(2) 0.11806(18) 0.0470(9) Uani d . 1
O O3 0.1641(3) -0.1840(2) 0.1868(2) 0.0510(9) Uani d . 1
O O2 -0.0683(3) -0.1191(2) 0.05036(17) 0.0443(9) Uani d . 1
N N2 -0.1059(4) -0.1871(3) 0.2102(2) 0.0436(11) Uani d D 1
N N1 0.0996(5) -0.0405(3) 0.2869(3) 0.0537(12) Uani d D 1
O O4 0.1491(3) -0.0798(2) -0.0429(2) 0.0526(10) Uani d . 1
C C12 -0.1609(7) -0.1579(5) 0.2788(4) 0.0598(17) Uani d . 1
C C7 0.1727(8) 0.0507(4) 0.2844(4) 0.0646(19) Uani d . 1
C C1 0.2388(6) 0.0303(3) 0.1530(3) 0.0480(14) Uani d . 1
C C5 0.4122(7) 0.0612(4) 0.2736(4) 0.078(2) Uani d . 1
H H5 0.4371 0.0723 0.329 0.093 Uiso calc R 1
C C2 0.3375(6) 0.0313(4) 0.1086(4) 0.0641(16) Uani d . 1
H H2 0.3148 0.0228 0.0529 0.077 Uiso calc R 1
C C6 0.2769(6) 0.0465(4) 0.2373(3) 0.0568(15) Uani d . 1
C C18 -0.0554(5) -0.2520(4) -0.0358(3) 0.0610(16) Uani d . 1
H H18 -0.0156 -0.2155 -0.0693 0.073 Uiso calc R 1
C C15 -0.1814(6) -0.3629(4) 0.0580(3) 0.0604(16) Uani d . 1
H H15 -0.2243 -0.4002 0.0894 0.072 Uiso calc R 1
C C14 -0.1610(5) -0.2665(4) 0.0757(3) 0.0477(14) Uani d . 1
C C17 -0.0766(6) -0.3480(4) -0.0512(3) 0.0668(17) Uani d . 1
H H17 -0.0477 -0.3757 -0.0938 0.08 Uiso calc R 1
C C19 -0.0936(5) -0.2091(4) 0.0301(3) 0.0427(13) Uani d . 1
C C9 -0.0597(6) -0.1276(4) 0.3550(3) 0.0614(16) Uani d . 1
O O5 0.1429(4) -0.0182(3) -0.1667(2) 0.0607(11) Uani d . 1
N N3 0.3568(5) -0.2094(3) 0.1475(3) 0.0568(12) Uani d . 1
C C21 0.2270(6) -0.1944(4) 0.1348(4) 0.0522(15) Uani d D 1
C C22 0.4387(6) -0.2064(4) 0.2286(3) 0.080(2) Uani d . 1
H H22A 0.53 -0.2185 0.2274 0.12 Uiso calc R 1
H H22B 0.4088 -0.254 0.2608 0.12 Uiso calc R 1
H H22C 0.4317 -0.1447 0.2515 0.12 Uiso calc R 1
C C13 -0.2127(5) -0.2229(4) 0.1423(4) 0.0529(15) Uani d D 1
C C10 0.0391(6) -0.2081(4) 0.3851(3) 0.0689(18) Uani d . 1
H H10A 0.1026 -0.1879 0.433 0.103 Uiso calc R 1
H H10B 0.0853 -0.2242 0.344 0.103 Uiso calc R 1
H H10C -0.0084 -0.2628 0.3974 0.103 Uiso calc R 1
C C11 -0.1416(7) -0.1071(4) 0.4189(4) 0.099(2) Uani d . 1
H H11A -0.0824 -0.0878 0.4687 0.148 Uiso calc R 1
H H11B -0.1884 -0.1637 0.4279 0.148 Uiso calc R 1
H H11C -0.2048 -0.0573 0.3998 0.148 Uiso calc R 1
C C3 0.4713(6) 0.0452(4) 0.1494(5) 0.078(2) Uani d . 1
H H3 0.5367 0.0444 0.1197 0.094 Uiso calc R 1
C C8 0.0105(7) -0.0342(5) 0.3429(3) 0.0639(17) Uani d D 1
C C16 -0.1395(6) -0.4034(4) -0.0046(4) 0.0730(19) Uani d . 1
H H16 -0.1534 -0.4678 -0.0157 0.088 Uiso calc R 1
C C4 0.5093(7) 0.0599(4) 0.2304(5) 0.084(2) Uani d . 1
H H4 0.5987 0.0688 0.2559 0.101 Uiso calc R 1
C C23 0.4236(7) -0.2142(6) 0.0815(4) 0.089(2) Uani d . 1
C C20 0.1795(6) -0.0748(4) -0.1089(4) 0.0565(15) Uani d D 1
H H12B -0.208(5) -0.207(3) 0.295(3) 0.061 Uiso d . 1
H H13B -0.274(4) -0.273(3) 0.163(2) 0.052 Uiso d . 1
H H12A -0.221(5) -0.099(4) 0.262(3) 0.067(17) Uiso d . 1
H H8A -0.066(4) 0.011(3) 0.321(3) 0.052 Uiso d . 1
H H7A 0.097(5) 0.092(4) 0.259(3) 0.070(19) Uiso d . 1
H H8B 0.064(4) -0.021(3) 0.3945(17) 0.067(18) Uiso d D 1
H H21 0.188(4) -0.190(3) 0.0823(13) 0.042(15) Uiso d D 1
H H7B 0.206(5) 0.073(4) 0.342(3) 0.09(2) Uiso d . 1
H H13A -0.261(4) -0.166(2) 0.121(3) 0.075(19) Uiso d D 1
H H23B 0.4846 -0.2653 0.0803 0.057(16) Uiso d . 1
H H23C 0.4841 -0.1563 0.0878 0.09(2) Uiso d . 1
H H23A 0.3565 -0.2136 0.0288 0.12(3) Uiso d . 1
H H20 0.246(4) -0.114(3) -0.113(3) 0.067(19) Uiso d D 1
H H2N -0.042(3) -0.230(3) 0.227(3) 0.051(16) Uiso d D 1
H H1N 0.153(5) -0.090(3) 0.300(3) 0.09(2) Uiso d D 1

loop_
_atom_site_aniso_label
_atom_site_aniso_U_11
_atom_site_aniso_U_22
_atom_site_aniso_U_33
_atom_site_aniso_U_12
_atom_site_aniso_U_13
_atom_site_aniso_U_23
Ni1 0.0489(8) 0.0389(7) 0.0441(7) -0.0022(6) 0.0061(6) 0.0071(6)
Ni2 0.0512(5) 0.0374(5) 0.0416(5) -0.0010(4) 0.0078(4) 0.0018(4)
O1 0.049(2) 0.045(2) 0.043(2) -0.0099(18) 0.0016(17) 0.0045(16)
O3 0.054(2) 0.045(2) 0.055(2) 0.0034(18) 0.0129(19) 0.0038(18)
O2 0.058(2) 0.0333(19) 0.0393(19) -0.0065(17) 0.0076(17) 0.0044(15)
N2 0.046(3) 0.045(3) 0.040(3) 0.004(2) 0.009(2) 0.004(2)
N1 0.079(4) 0.035(3) 0.045(3) -0.002(3) 0.010(3) 0.000(2)
O4 0.056(2) 0.051(2) 0.052(2) 0.0104(19) 0.0147(19) 0.0130(19)
C12 0.079(5) 0.051(4) 0.058(4) 0.007(4) 0.034(4) 0.009(3)
C7 0.100(6) 0.038(3) 0.047(4) -0.009(4) 0.000(4) -0.002(3)
C1 0.054(4) 0.028(3) 0.057(4) -0.004(3) 0.003(3) 0.003(3)
C5 0.085(5) 0.050(4) 0.075(5) -0.031(4) -0.029(4) 0.007(3)
C2 0.055(4) 0.054(4) 0.078(4) -0.014(3) 0.006(4) -0.001(3)
C6 0.076(5) 0.036(3) 0.052(4) -0.012(3) 0.002(3) 0.004(3)
C18 0.072(4) 0.059(4) 0.050(3) -0.008(3) 0.009(3) -0.004(3)
C15 0.069(4) 0.049(4) 0.051(4) -0.017(3) -0.010(3) 0.010(3)
C14 0.053(3) 0.043(3) 0.041(3) -0.006(3) -0.002(3) 0.001(3)
C17 0.085(5) 0.055(4) 0.057(4) -0.006(4) 0.010(3) -0.015(3)
C19 0.041(3) 0.041(3) 0.040(3) -0.001(3) -0.004(2) 0.005(3)
C9 0.088(5) 0.056(4) 0.047(4) 0.006(4) 0.029(3) -0.003(3)
O5 0.074(3) 0.058(3) 0.056(2) 0.016(2) 0.027(2) 0.015(2)
N3 0.053(3) 0.049(3) 0.062(3) 0.007(2) 0.000(3) -0.005(2)
C21 0.057(4) 0.045(3) 0.049(4) 0.006(3) -0.001(3) -0.001(3)
C22 0.067(4) 0.077(5) 0.081(5) -0.001(4) -0.016(4) -0.008(4)
C13 0.042(3) 0.058(4) 0.057(4) -0.013(3) 0.007(3) 0.013(3)
C10 0.095(5) 0.053(4) 0.049(4) 0.003(4) -0.003(3) 0.010(3)
C11 0.175(7) 0.073(5) 0.073(5) 0.012(5) 0.076(5) 0.001(4)
C3 0.059(5) 0.058(4) 0.114(6) -0.012(3) 0.014(4) -0.002(4)
C8 0.101(5) 0.057(4) 0.034(4) 0.006(4) 0.016(4) -0.003(3)
C16 0.101(5) 0.036(4) 0.066(4) -0.007(3) -0.012(4) -0.002(3)
C4 0.064(5) 0.058(5) 0.113(6) -0.020(4) -0.016(4) 0.008(4)
C23 0.059(4) 0.121(7) 0.090(6) 0.018(5) 0.025(4) -0.030(4)
C20 0.046(4) 0.051(4) 0.075(5) 0.010(3) 0.021(3) 0.003(4)

loop_
_atom_type_symbol
_atom_type_description
_atom_type_scat_dispersion_real
_atom_type_scat_dispersion_imag
_atom_type_scat_source
C C 0.0181 0.0091 'International Tables Vol C Tables 4.2.6.8 and 6.1.1.4'
H H 0 0 'International Tables Vol C Tables 4.2.6.8 and 6.1.1.4'
N N 0.0311 0.018 'International Tables Vol C Tables 4.2.6.8 and 6.1.1.4'
Ni Ni -3.0029 0.5091 'International Tables Vol C Tables 4.2.6.8 and 6.1.1.4'
O O 0.0492 0.0322 'International Tables Vol C Tables 4.2.6.8 and 6.1.1.4'

loop_
_geom_angle_atom_site_label_1
_geom_angle_atom_site_label_2
_geom_angle_atom_site_label_3
_geom_angle_site_symmetry_1
_geom_angle_site_symmetry_3
_geom_angle
O1 Ni1 O1 3 . 180.00(19)
O1 Ni1 O2 3 . 99.66(12)
O1 Ni1 O2 . . 80.34(12)
O1 Ni1 O2 3 3 80.34(12)
O1 Ni1 O2 . 3 99.66(12)
O2 Ni1 O2 . 3 180.00(17)
O1 Ni1 O4 3 . 84.56(13)
O1 Ni1 O4 . . 95.44(13)
O2 Ni1 O4 . . 93.19(13)
O2 Ni1 O4 3 . 86.81(13)
O1 Ni1 O4 3 3 95.44(13)
O1 Ni1 O4 . 3 84.56(13)
O2 Ni1 O4 . 3 86.81(13)
O2 Ni1 O4 3 3 93.19(13)
O4 Ni1 O4 . 3 180.0(2)
O1 Ni2 O2 . . 81.85(12)
O1 Ni2 O5 . 3 90.88(14)
O2 Ni2 O5 . 3 93.16(14)
O1 Ni2 N2 . . 173.93(15)
O2 Ni2 N2 . . 92.58(14)
O5 Ni2 N2 3 . 91.84(16)
O1 Ni2 N1 . . 92.84(16)
O2 Ni2 N1 . . 173.67(17)
O5 Ni2 N1 3 . 90.35(18)
N2 Ni2 N1 . . 92.58(17)
O1 Ni2 O3 . . 91.51(13)
O2 Ni2 O3 . . 93.54(13)
O5 Ni2 O3 3 . 173.15(14)
N2 Ni2 O3 . . 86.41(16)
N1 Ni2 O3 . . 83.12(17)
C1 O1 Ni2 . . 120.3(3)
C1 O1 Ni1 . . 135.4(3)
Ni2 O1 Ni1 . . 97.26(13)
C21 O3 Ni2 . . 119.6(4)
C19 O2 Ni2 . . 120.4(3)
C19 O2 Ni1 . . 136.8(3)
Ni2 O2 Ni1 . . 96.77(13)
C12 N2 C13 . . 111.1(4)
C12 N2 Ni2 . . 114.2(3)
C13 N2 Ni2 . . 110.1(3)
C12 N2 H2N . . 109(3)
C13 N2 H2N . . 112(3)
Ni2 N2 H2N . . 100(3)
C8 N1 C7 . . 111.2(5)
C8 N1 Ni2 . . 114.5(4)
C7 N1 Ni2 . . 109.7(3)
C8 N1 H1N . . 110(4)
C7 N1 H1N . . 113(4)
Ni2 N1 H1N . . 98(4)
C20 O4 Ni1 . . 128.8(4)
N2 C12 C9 . . 116.1(5)
N2 C12 H12B . . 111(3)
C9 C12 H12B . . 104(3)
N2 C12 H12A . . 108(3)
C9 C12 H12A . . 105(3)
H12B C12 H12A . . 111(4)
C6 C7 N1 . . 114.5(5)
C6 C7 H7A . . 113(3)
N1 C7 H7A . . 100(3)
C6 C7 H7B . . 114(3)
N1 C7 H7B . . 107(3)
H7A C7 H7B . . 108(4)
O1 C1 C2 . . 121.7(5)
O1 C1 C6 . . 119.6(5)
C2 C1 C6 . . 118.7(5)
C4 C5 C6 . . 122.3(6)
C4 C5 H5 . . 118.8
C6 C5 H5 . . 118.8
C1 C2 C3 . . 119.1(6)
C1 C2 H2 . . 120.4
C3 C2 H2 . . 120.4
C5 C6 C1 . . 118.9(6)
C5 C6 C7 . . 121.7(6)
C1 C6 C7 . . 119.4(5)
C17 C18 C19 . . 120.6(5)
C17 C18 H18 . . 119.7
C19 C18 H18 . . 119.7
C16 C15 C14 . . 121.1(5)
C16 C15 H15 . . 119.5
C14 C15 H15 . . 119.5
C15 C14 C19 . . 120.4(5)
C15 C14 C13 . . 120.1(5)
C19 C14 C13 . . 119.5(5)
C16 C17 C18 . . 121.2(6)
C16 C17 H17 . . 119.4
C18 C17 H17 . . 119.4
O2 C19 C18 . . 123.0(5)
O2 C19 C14 . . 119.8(5)
C18 C19 C14 . . 117.2(5)
C12 C9 C10 . . 110.4(5)
C12 C9 C8 . . 112.1(5)
C10 C9 C8 . . 112.4(5)
C12 C9 C11 . . 105.8(5)
C10 C9 C11 . . 109.3(5)
C8 C9 C11 . . 106.6(5)
C20 O5 Ni2 . 3 122.2(4)
C21 N3 C22 . . 119.8(5)
C21 N3 C23 . . 121.7(5)
C22 N3 C23 . . 117.8(5)
O3 C21 N3 . . 126.0(6)
O3 C21 H21 . . 122(3)
N3 C21 H21 . . 112(3)
N3 C22 H22A . . 109.5
N3 C22 H22B . . 109.5
H22A C22 H22B . . 109.5
N3 C22 H22C . . 109.5
H22A C22 H22C . . 109.5
H22B C22 H22C . . 109.5
N2 C13 C14 . . 113.5(4)
N2 C13 H13B . . 111(2)
C14 C13 H13B . . 109(2)
N2 C13 H13A . . 104(3)
C14 C13 H13A . . 108(3)
H13B C13 H13A . . 112(4)
C9 C10 H10A . . 109.5
C9 C10 H10B . . 109.5
H10A C10 H10B . . 109.5
C9 C10 H10C . . 109.5
H10A C10 H10C . . 109.5
H10B C10 H10C . . 109.5
C9 C11 H11A . . 109.5
C9 C11 H11B . . 109.5
H11A C11 H11B . . 109.5
C9 C11 H11C . . 109.5
H11A C11 H11C . . 109.5
H11B C11 H11C . . 109.5
C4 C3 C2 . . 122.7(6)
C4 C3 H3 . . 118.6
C2 C3 H3 . . 118.6
N1 C8 C9 . . 114.8(5)
N1 C8 H8A . . 110(3)
C9 C8 H8A . . 104(3)
N1 C8 H8B . . 108(3)
C9 C8 H8B . . 104(3)
H8A C8 H8B . . 117(4)
C15 C16 C17 . . 119.4(5)
C15 C16 H16 . . 120.3
C17 C16 H16 . . 120.3
C3 C4 C5 . . 118.2(6)
C3 C4 H4 . . 120.9
C5 C4 H4 . . 120.9
N3 C23 H23B . . 118.9(7)
N3 C23 H23C . . 105.7(6)
H23B C23 H23C . . 102.5(6)
N3 C23 H23A . . 110.0(6)
H23B C23 H23A . . 107.9(7)
H23C C23 H23A . . 111.6(8)
O4 C20 O5 . . 131.0(6)
O4 C20 H20 . . 113(3)
O5 C20 H20 . . 116(3)

loop_
_geom_bond_atom_site_label_1
_geom_bond_atom_site_label_2
_geom_bond_site_symmetry_2
_geom_bond_distance
Ni1 Ni2 . 3.0857(14)
Ni1 O1 3 2.075(3)
Ni1 O1 . 2.075(3)
Ni1 O2 . 2.076(3)
Ni1 O2 3 2.076(3)
Ni1 O4 . 2.160(3)
Ni1 O4 3 2.160(3)
Ni2 O1 . 2.037(3)
Ni2 O2 . 2.051(3)
Ni2 O5 3 2.064(4)
Ni2 N2 . 2.084(4)
Ni2 N1 . 2.098(4)
Ni2 O3 . 2.147(3)
O1 C1 . 1.332(6)
O3 C21 . 1.221(6)
O2 C19 . 1.321(5)
N2 C12 . 1.469(7)
N2 C13 . 1.485(6)
N2 H2N . 0.892(19)
N1 C8 . 1.470(7)
N1 C7 . 1.492(7)
N1 H1N . 0.890(19)
O4 C20 . 1.235(6)
C12 C9 . 1.523(8)
C12 H12B . 0.93(5)
C12 H12A . 1.03(5)
C7 C6 . 1.480(8)
C7 H7A . 0.98(5)
C7 H7B . 1.00(5)
C1 C2 . 1.398(7)
C1 C6 . 1.415(7)
C5 C4 . 1.370(8)
C5 C6 . 1.402(8)
C5 H5 . 0.93
C2 C3 . 1.404(7)
C2 H2 . 0.93
C18 C17 . 1.382(7)
C18 C19 . 1.406(7)
C18 H18 . 0.93
C15 C16 . 1.362(7)
C15 C14 . 1.392(7)
C15 H15 . 0.93
C14 C19 . 1.409(6)
C14 C13 . 1.490(7)
C17 C16 . 1.375(7)
C17 H17 . 0.93
C9 C10 . 1.529(7)
C9 C8 . 1.534(8)
C9 C11 . 1.550(7)
O5 C20 . 1.253(6)
O5 Ni2 3 2.064(4)
N3 C21 . 1.319(7)
N3 C22 . 1.440(6)
N3 C23 . 1.447(7)
C21 H21 . 0.892(19)
C22 H22A . 0.96
C22 H22B . 0.96
C22 H22C . 0.96
C13 H13B . 1.06(4)
C13 H13A . 0.964(19)
C10 H10A . 0.96
C10 H10B . 0.96
C10 H10C . 0.96
C11 H11A . 0.96
C11 H11B . 0.96
C11 H11C . 0.96
C3 C4 . 1.357(8)
C3 H3 . 0.93
C8 H8A . 1.01(4)
C8 H8B . 0.937(19)
C16 H16 . 0.93
C4 H4 . 0.93
C23 H23B . 0.957(7)
C23 H23C . 1.014(8)
C23 H23A . 0.996(7)
C20 H20 . 0.886(19)

loop_
_geom_hbond_atom_site_label_D
_geom_hbond_atom_site_label_H
_geom_hbond_atom_site_label_A
_geom_hbond_site_symmetry_A
_geom_hbond_distance_DH
_geom_hbond_distance_HA
_geom_hbond_distance_DA
_geom_hbond_angle_DHA
_geom_hbond_publ_flag
C2 H2 O4 . 0.93 2.52 3.242(7) 135 yes
C8 H8A O5 3_555 1.01(5) 2.56(5) 3.133(6) 116(3) yes
C12 H12A O5 3_555 1.04(6) 2.56(5) 3.156(8) 116(4) yes
C18 H18 O4 . 0.93 2.52 3.228(6) 133 yes
C21 H21 O4 . 0.89(2) 2.59(3) 3.353(7) 144(4) yes

loop_
_geom_torsion_atom_site_label_1
_geom_torsion_atom_site_label_2
_geom_torsion_atom_site_label_3
_geom_torsion_atom_site_label_4
_geom_torsion_site_symmetry_1
_geom_torsion
O2 Ni2 O1 C1 . -140.1(4)
O5 Ni2 O1 C1 3 126.8(4)
N1 Ni2 O1 C1 . 36.4(4)
O3 Ni2 O1 C1 . -46.8(4)
O2 Ni1 O1 C1 . 133.9(4)
O2 Ni1 O1 C1 3 -46.1(4)
O4 Ni1 O1 C1 . 41.6(4)
O4 Ni1 O1 C1 3 -138.4(4)
O1 Ni2 O3 C21 . -39.4(4)
O2 Ni2 O3 C21 . 42.5(4)
N2 Ni2 O3 C21 . 134.9(4)
N1 Ni2 O3 C21 . -132.1(4)
O1 Ni2 O2 C19 . 142.4(4)
O5 Ni2 O2 C19 3 -127.1(4)
N2 Ni2 O2 C19 . -35.1(4)
O3 Ni2 O2 C19 . 51.4(4)
O1 Ni1 O2 C19 3 43.8(4)
O1 Ni1 O2 C19 . -136.2(4)
O4 Ni1 O2 C19 . -41.2(4)
O4 Ni1 O2 C19 3 138.8(4)
O1 Ni1 O2 Ni2 3 -165.45(13)
O1 Ni1 O2 Ni2 . 14.55(13)
O4 Ni1 O2 Ni2 . 109.53(14)
O4 Ni1 O2 Ni2 3 -70.47(14)
O2 Ni2 N2 C12 . -141.5(4)
O5 Ni2 N2 C12 3 -48.3(4)
N1 Ni2 N2 C12 . 42.1(4)
O3 Ni2 N2 C12 . 125.1(4)
O2 Ni2 N2 C13 . -15.8(4)
O5 Ni2 N2 C13 3 77.5(4)
N1 Ni2 N2 C13 . 167.9(4)
O3 Ni2 N2 C13 . -109.2(4)
O1 Ni2 N1 C8 . 139.8(4)
O5 Ni2 N1 C8 3 48.9(4)
N2 Ni2 N1 C8 . -42.9(4)
O3 Ni2 N1 C8 . -129.0(4)
O1 Ni2 N1 C7 . 14.0(4)
O5 Ni2 N1 C7 3 -76.9(4)
N2 Ni2 N1 C7 . -168.7(4)
O3 Ni2 N1 C7 . 105.2(4)
O1 Ni1 O4 C20 3 37.4(5)
O1 Ni1 O4 C20 . -142.6(5)
O2 Ni1 O4 C20 . 136.8(5)
O2 Ni1 O4 C20 3 -43.2(5)
C13 N2 C12 C9 . 175.0(5)
Ni2 N2 C12 C9 . -59.7(6)
C8 N1 C7 C6 . 172.7(5)
Ni2 N1 C7 C6 . -59.6(6)
Ni2 O1 C1 C2 . 133.0(4)
Ni1 O1 C1 C2 . -10.3(7)
Ni2 O1 C1 C6 . -45.5(6)
Ni1 O1 C1 C6 . 171.2(3)
O1 C1 C2 C3 . -176.5(5)
C6 C1 C2 C3 . 2.1(8)
C4 C5 C6 C1 . -0.4(9)
C4 C5 C6 C7 . -178.3(6)
O1 C1 C6 C5 . 177.3(5)
C2 C1 C6 C5 . -1.2(8)
O1 C1 C6 C7 . -4.7(7)
C2 C1 C6 C7 . 176.8(5)
N1 C7 C6 C5 . -117.1(6)
N1 C7 C6 C1 . 65.0(7)
C16 C15 C14 C19 . -1.4(8)
C16 C15 C14 C13 . 177.4(5)
C19 C18 C17 C16 . 2.4(9)
Ni2 O2 C19 C18 . -134.9(4)
Ni1 O2 C19 C18 . 10.8(7)
Ni2 O2 C19 C14 . 44.6(6)
Ni1 O2 C19 C14 . -169.6(3)
C17 C18 C19 O2 . 175.7(5)
C17 C18 C19 C14 . -3.9(8)
C15 C14 C19 O2 . -176.2(4)
C13 C14 C19 O2 . 5.0(7)
C15 C14 C19 C18 . 3.4(7)
C13 C14 C19 C18 . -175.4(5)
N2 C12 C9 C10 . -58.2(7)
N2 C12 C9 C8 . 67.9(7)
N2 C12 C9 C11 . -176.3(5)
Ni2 O3 C21 N3 . 141.5(5)
C22 N3 C21 O3 . -5.4(9)
C23 N3 C21 O3 . -175.5(6)
C12 N2 C13 C14 . -171.7(5)
Ni2 N2 C13 C14 . 60.8(5)
C15 C14 C13 N2 . 115.8(5)
C19 C14 C13 N2 . -65.4(6)
C1 C2 C3 C4 . -1.4(9)
C7 N1 C8 C9 . -174.9(5)
Ni2 N1 C8 C9 . 60.1(6)
C12 C9 C8 N1 . -67.7(7)
C10 C9 C8 N1 . 57.3(7)
C11 C9 C8 N1 . 177.0(5)
C14 C15 C16 C17 . -0.2(9)
C18 C17 C16 C15 . -0.2(9)
C2 C3 C4 C5 . -0.1(10)
C6 C5 C4 C3 . 1.1(10)
Ni1 O4 C20 O5 . 7.0(10)
Ni2 O5 C20 O4 3 -6.5(9)
